data_4332562
loop_
_publ_author_name
'Hu, Liangming'
'Fan, Jian'
'Slebodnick, Carla'
'Hanson, Brian E.'

_publ_section_title
;
 Structural Diversity in 4,4&#x2018;-Trimethylenedipyridine&#x2212;zinc
 phosphite Hybrids:&#x00A0; Incorporation of Neutral Guest Molecules in
 Hybrid Materials
;
_journal_issue 19
_journal_name_full 'Inorganic Chemistry'
_journal_page_first 7681
_journal_page_last 7688
_journal_paper_doi 10.1021/ic0605266
_journal_volume 45
_journal_year 2006
_chemical_formula_moiety '2(C13 H16 N2 O6 P2 Zn2), 5(H2 O)'
_chemical_formula_sum 'C26 H42 N4 O17 P4 Zn4'
_chemical_formula_weight 1068.00
_chemical_name_systematic
; 
 ? 
;
_space_group_IT_number 15
_symmetry_cell_setting monoclinic
_symmetry_space_group_name_Hall '-C 2yc'
_symmetry_space_group_name_H-M 'C 1 2/c 1'
_atom_sites_solution_hydrogens geom
_atom_sites_solution_primary direct
_atom_sites_solution_secondary difmap
_audit_creation_method SHELXL-97
_cell_angle_alpha 90.00
_cell_angle_beta 97.364(12)
_cell_angle_gamma 90.00
_cell_formula_units_Z 4
_cell_length_a 23.860(4)
_cell_length_b 5.1324(7)
_cell_length_c 32.021(5)
_cell_measurement_reflns_used 2850
_cell_measurement_temperature 100(2)
_cell_measurement_theta_max 22.44
_cell_measurement_theta_min 2.35
_cell_volume 3888.9(10)
_computing_cell_refinement 'CrysAlis (Oxford Diffraction)'
_computing_data_collection 'CrysAlis (Oxford Diffraction)'
_computing_data_reduction 'CrysAlis (Oxford Diffraction)'
_computing_molecular_graphics 'Bruker SHELXTL'
_computing_publication_material 'Bruker SHELXTL'
_computing_structure_refinement 'SHELXL-97 (Sheldrick, 1997)'
_computing_structure_solution 'SHELXS-97 (Sheldrick, 1990)'
_diffrn_ambient_temperature 100(2)
_diffrn_detector CCD
_diffrn_detector_type 'Oxford Diffraction Sapphire 3 CCD'
_diffrn_measured_fraction_theta_full 0.993
_diffrn_measured_fraction_theta_max 0.993
_diffrn_measurement_device '\k-geometry diffractometer'
_diffrn_measurement_device_type 'Oxford Diffraction Xcalibur'
_diffrn_measurement_method 'phi and omega scans'
_diffrn_radiation_monochromator graphite
_diffrn_radiation_probe x-ray
_diffrn_radiation_type MoK\a
_diffrn_radiation_wavelength 0.71073
_diffrn_reflns_av_R_equivalents 0.0573
_diffrn_reflns_av_sigmaI/netI 0.0489
_diffrn_reflns_limit_h_max 28
_diffrn_reflns_limit_h_min -28
_diffrn_reflns_limit_k_max 6
_diffrn_reflns_limit_k_min -6
_diffrn_reflns_limit_l_max 38
_diffrn_reflns_limit_l_min -37
_diffrn_reflns_number 12132
_diffrn_reflns_theta_full 25.00
_diffrn_reflns_theta_max 25.00
_diffrn_reflns_theta_min 3.85
_diffrn_source 'fine-focus sealed tube'
_diffrn_source_current 40
_diffrn_source_voltage 50
_diffrn_standards_decay_% <2%
_diffrn_standards_interval_count 50
_diffrn_standards_number 2
_exptl_absorpt_coefficient_mu 2.678
_exptl_absorpt_correction_T_max 0.9339
_exptl_absorpt_correction_T_min 0.6534
_exptl_absorpt_correction_type numerical
_exptl_absorpt_process_details 'CrysAlis (Oxford Diffraction)'
_exptl_crystal_colour colorless
_exptl_crystal_density_diffrn 1.824
_exptl_crystal_density_method 'not measured'
_exptl_crystal_description needle
_exptl_crystal_F_000 2168
_exptl_crystal_size_max 0.266
_exptl_crystal_size_mid 0.065
_exptl_crystal_size_min 0.026
_refine_diff_density_max 0.962
_refine_diff_density_min -0.599
_refine_diff_density_rms 0.109
_refine_ls_extinction_method none
_refine_ls_goodness_of_fit_ref 1.136
_refine_ls_hydrogen_treatment mixed
_refine_ls_matrix_type full
_refine_ls_number_parameters 306
_refine_ls_number_reflns 3394
_refine_ls_number_restraints 5
_refine_ls_restrained_S_all 1.136
_refine_ls_R_factor_all 0.0713
_refine_ls_R_factor_gt 0.0513
_refine_ls_shift/su_max 0.002
_refine_ls_shift/su_mean 0.000
_refine_ls_structure_factor_coef Fsqd
_refine_ls_weighting_details 'calc w=1/[\s^2^(Fo^2^)+(0.0256P)^2^+29.3420P] where P=(Fo^2^+2Fc^2^)/3'
_refine_ls_weighting_scheme calc
_refine_ls_wR_factor_gt 0.0905
_refine_ls_wR_factor_ref 0.0954
_reflns_number_gt 2612
_reflns_number_total 3394
_reflns_threshold_expression >2sigma(I)
_cod_data_source_file ic0605266sup1.cif
_cod_data_source_block 2
_cod_depositor_comments
;
The following automatic conversions were performed:

'_symmetry_cell_setting' value 'Monoclinic' changed to 'monoclinic'
according to /home/saulius/struct/CIF-dictionaries/cif_core.dic
dictionary named 'cif_core.dic' version 2.4.2 from 2011-04-26.

Automatic conversion script
Id: cif_fix_values 1891 2012-01-12 08:04:46Z andrius 
;
_cod_original_sg_symbol_H-M 'C 2/c'
_cod_database_code 4332562

loop_
_symmetry_equiv_pos_as_xyz
'x, y, z'
'-x, y, -z+1/2'
'x+1/2, y+1/2, z'
'-x+1/2, y+1/2, -z+1/2'
'-x, -y, -z'
'x, -y, z-1/2'
'-x+1/2, -y+1/2, -z'
'x+1/2, -y+1/2, z-1/2'

loop_
_atom_site_label
_atom_site_type_symbol
_atom_site_fract_x
_atom_site_fract_y
_atom_site_fract_z
_atom_site_U_iso_or_equiv
_atom_site_adp_type
_atom_site_occupancy
_atom_site_symmetry_multiplicity
_atom_site_calc_flag
_atom_site_refinement_flags
_atom_site_disorder_assembly
_atom_site_disorder_group
Zn1 Zn 0.36707(3) 0.86181(11) 0.686357(17) 0.01797(16) Uani 1 1 d . . .
Zn2 Zn 0.43059(3) 0.24878(12) 0.600329(17) 0.01898(16) Uani 1 1 d . . .
P1 P 0.31764(6) 0.3430(3) 0.64199(4) 0.0159(3) Uani 1 1 d . . .
H1 H 0.2649 0.2963 0.6285 0.019 Uiso 1 1 calc R . .
P2 P 0.47964(6) 0.7628(3) 0.64427(4) 0.0175(3) Uani 1 1 d . . .
H2 H 0.5323 0.8156 0.6572 0.021 Uiso 1 1 calc R . .
O1 O 0.32251(16) 0.6362(7) 0.64644(10) 0.0240(8) Uani 1 1 d . . .
O2 O 0.35134(15) 0.2306(7) 0.60876(10) 0.0213(8) Uani 1 1 d . . .
O3 O 0.33014(15) 0.1988(6) 0.68379(10) 0.0195(8) Uani 1 1 d . . .
O4 O 0.44635(15) 0.8616(7) 0.67862(10) 0.0205(8) Uani 1 1 d . . .
O5 O 0.47679(16) 0.4692(7) 0.63820(11) 0.0249(9) Uani 1 1 d . . .
O6 O 0.46555(16) 0.9074(6) 0.60283(10) 0.0229(9) Uani 1 1 d . . .
O7 O 0.2709(2) 0.9655(9) 0.96099(14) 0.0377(11) Uani 1 1 d D . .
H7E H 0.277(2) 0.971(11) 0.9873(7) 0.027(17) Uiso 1 1 d D . .
H7F H 0.257(3) 0.817(7) 0.957(2) 0.07(3) Uiso 1 1 d D . .
O8 O 0.5000 0.1325(13) 0.7500 0.0373(14) Uani 1 2 d SD . .
H8E H 0.507(7) 0.028(19) 0.770(3) 0.21(7) Uiso 1 1 d D . .
O9 O 0.2805(2) 0.9557(9) 0.54862(14) 0.0391(11) Uani 1 1 d D . .
H9A H 0.305(2) 0.999(15) 0.5681(17) 0.07(3) Uiso 1 1 d D . .
H9B H 0.270(3) 0.805(7) 0.553(3) 0.08(3) Uiso 1 1 d D . .
N1 N 0.36415(18) 0.7030(7) 0.74394(12) 0.0179(10) Uani 1 1 d . . .
C1 C 0.3172(2) 0.7198(11) 0.76327(16) 0.0260(13) Uani 1 1 d . . .
H1A H 0.2891 0.8441 0.7532 0.031 Uiso 1 1 calc R . .
C2 C 0.3080(3) 0.5657(11) 0.79680(16) 0.0287(14) Uani 1 1 d . . .
H2A H 0.2742 0.5838 0.8093 0.034 Uiso 1 1 calc R . .
C3 C 0.3485(2) 0.3828(11) 0.81238(15) 0.0231(13) Uani 1 1 d . . .
C4 C 0.3972(2) 0.3698(11) 0.79313(15) 0.0232(12) Uani 1 1 d . . .
H4A H 0.4265 0.2516 0.8032 0.028 Uiso 1 1 calc R . .
C5 C 0.4030(2) 0.5290(10) 0.75922(15) 0.0209(12) Uani 1 1 d . . .
H5A H 0.4364 0.5141 0.7461 0.025 Uiso 1 1 calc R . .
C6 C 0.3379(3) 0.2025(12) 0.84790(16) 0.0365(16) Uani 1 1 d . . .
H6A H 0.3006 0.1189 0.8404 0.044 Uiso 1 1 calc R A 1
H6B H 0.3667 0.0629 0.8501 0.044 Uiso 1 1 calc R A 1
C7A C 0.3389(5) 0.328(2) 0.8906(3) 0.019(3) Uani 0.571(16) 1 d P . 1
H7A H 0.3249 0.2032 0.9105 0.023 Uiso 0.571(16) 1 calc PR . 1
H7B H 0.3137 0.4823 0.8884 0.023 Uiso 0.571(16) 1 calc PR . 1
C8A C 0.3998(6) 0.412(3) 0.9072(3) 0.026(3) Uani 0.571(16) 1 d P . 1
H8A H 0.4130 0.5451 0.8884 0.031 Uiso 0.571(16) 1 calc PR . 1
H8B H 0.4255 0.2597 0.9079 0.031 Uiso 0.571(16) 1 calc PR . 1
C9A C 0.4004(5) 0.528(2) 0.9537(3) 0.048(2) Uani 0.571(16) 1 d PG . 1
C10A C 0.4300(6) 0.754(3) 0.9663(3) 0.052(5) Uani 0.571(16) 1 d PG . 1
H10A H 0.4429 0.8659 0.9459 0.063 Uiso 0.571(16) 1 calc PR . 1
C11A C 0.4406(5) 0.817(2) 1.0089(3) 0.037(4) Uani 0.571(16) 1 d PG . 1
H11A H 0.4608 0.9710 1.0175 0.044 Uiso 0.571(16) 1 calc PR . 1
N2A N 0.4217(4) 0.653(2) 1.0387(2) 0.0201(10) Uani 0.571(16) 1 d PG . 1
C12A C 0.3922(5) 0.4272(18) 1.0261(4) 0.022(3) Uani 0.571(16) 1 d PG . 1
H12A H 0.3792 0.3155 1.0465 0.026 Uiso 0.571(16) 1 calc PR . 1
C13A C 0.3815(5) 0.3648(17) 0.9835(4) 0.037(4) Uani 0.571(16) 1 d PG . 1
H13A H 0.3613 0.2104 0.9749 0.044 Uiso 0.571(16) 1 calc PR . 1
C7B C 0.3794(12) 0.265(4) 0.8914(4) 0.048(6) Uani 0.429(16) 1 d P . 2
H7C H 0.3712 0.1396 0.9133 0.057 Uiso 0.429(16) 1 calc PR . 2
H7D H 0.4191 0.2377 0.8864 0.057 Uiso 0.429(16) 1 calc PR . 2
C8B C 0.3733(11) 0.524(4) 0.9064(5) 0.039(5) Uani 0.429(16) 1 d P . 2
H8C H 0.3329 0.5706 0.9054 0.047 Uiso 0.429(16) 1 calc PR . 2
H8D H 0.3919 0.6509 0.8894 0.047 Uiso 0.429(16) 1 calc PR . 2
C9B C 0.4031(6) 0.519(3) 0.9533(4) 0.048(2) Uani 0.429(16) 1 d PG . 2
C10B C 0.3642(5) 0.450(4) 0.9801(5) 0.032(5) Uani 0.429(16) 1 d PG . 2
H10B H 0.3308 0.3586 0.9695 0.039 Uiso 0.429(16) 1 calc PR . 2
C11B C 0.3741(5) 0.515(3) 1.0226(5) 0.030(5) Uani 0.429(16) 1 d PG . 2
H11B H 0.3475 0.4680 1.0409 0.036 Uiso 0.429(16) 1 calc PR . 2
N2B N 0.4229(5) 0.649(3) 1.0382(3) 0.0201(10) Uani 0.429(16) 1 d PG . 2
C12B C 0.4619(5) 0.718(2) 1.0114(4) 0.022(4) Uani 0.429(16) 1 d PG . 2
H12B H 0.4953 0.8096 1.0220 0.026 Uiso 0.429(16) 1 calc PR . 2
C13B C 0.4520(6) 0.653(3) 0.9689(4) 0.026(4) Uani 0.429(16) 1 d PG . 2
H13B H 0.4786 0.7002 0.9506 0.031 Uiso 0.429(16) 1 calc PR . 2

loop_
_atom_site_aniso_label
_atom_site_aniso_U_11
_atom_site_aniso_U_22
_atom_site_aniso_U_33
_atom_site_aniso_U_23
_atom_site_aniso_U_13
_atom_site_aniso_U_12
Zn1 0.0259(4) 0.0119(3) 0.0163(3) 0.0003(2) 0.0035(2) 0.0007(3)
Zn2 0.0271(4) 0.0137(3) 0.0167(3) 0.0002(2) 0.0048(2) 0.0018(3)
P1 0.0192(7) 0.0112(6) 0.0174(6) -0.0013(5) 0.0026(5) 0.0003(6)
P2 0.0220(7) 0.0122(6) 0.0182(7) -0.0012(5) 0.0025(5) 0.0006(6)
O1 0.039(2) 0.0092(17) 0.0226(19) 0.0002(15) -0.0018(16) 0.0015(18)
O2 0.028(2) 0.0179(19) 0.0180(18) -0.0029(15) 0.0038(15) 0.0007(16)
O3 0.030(2) 0.008(2) 0.0210(18) -0.0017(13) 0.0043(16) 0.0026(14)
O4 0.022(2) 0.0229(19) 0.0162(17) -0.0024(15) 0.0026(15) 0.0024(17)
O5 0.037(2) 0.0099(18) 0.026(2) -0.0007(15) -0.0021(17) 0.0019(16)
O6 0.036(2) 0.015(2) 0.0179(18) -0.0002(14) 0.0066(16) 0.0016(16)
O7 0.052(3) 0.028(3) 0.031(3) 0.006(2) -0.002(2) -0.014(2)
O8 0.045(4) 0.032(3) 0.034(3) 0.000 -0.001(3) 0.000
O9 0.054(3) 0.026(3) 0.033(3) -0.009(2) -0.013(2) 0.007(2)
N1 0.024(3) 0.011(2) 0.018(2) -0.0021(16) -0.0001(18) 0.0022(18)
C1 0.026(3) 0.029(3) 0.023(3) -0.006(2) 0.002(2) 0.006(2)
C2 0.031(4) 0.037(4) 0.020(3) -0.006(2) 0.010(2) -0.007(3)
C3 0.031(3) 0.024(3) 0.014(2) -0.006(2) 0.001(2) -0.017(3)
C4 0.027(3) 0.020(3) 0.021(3) 0.003(2) -0.001(2) -0.005(2)
C5 0.024(3) 0.018(3) 0.023(3) -0.003(2) 0.008(2) -0.004(2)
C6 0.056(4) 0.035(4) 0.019(3) 0.001(2) 0.007(3) -0.019(3)
C7A 0.011(6) 0.028(6) 0.018(5) 0.004(4) 0.000(4) -0.001(5)
C8A 0.026(8) 0.039(10) 0.013(5) -0.003(6) 0.004(5) -0.014(6)
C9A 0.059(5) 0.070(5) 0.017(3) -0.002(3) 0.008(3) -0.038(4)
C10A 0.061(12) 0.070(12) 0.029(7) -0.005(7) 0.017(7) -0.050(10)
C11A 0.024(8) 0.064(11) 0.024(6) 0.002(7) 0.006(5) -0.010(7)
N2A 0.019(3) 0.023(2) 0.019(2) 0.0001(19) 0.0057(18) -0.004(2)
C12A 0.016(7) 0.026(9) 0.023(6) 0.003(5) 0.001(5) 0.004(5)
C13A 0.021(8) 0.067(11) 0.023(6) -0.004(7) 0.005(5) -0.022(8)
C7B 0.09(2) 0.031(10) 0.014(7) 0.010(7) -0.004(9) -0.018(12)
C8B 0.063(15) 0.034(11) 0.020(8) 0.011(7) 0.007(9) -0.001(10)
C9B 0.059(5) 0.070(5) 0.017(3) -0.002(3) 0.008(3) -0.038(4)
C10B 0.037(13) 0.034(10) 0.026(10) -0.005(8) 0.008(9) -0.005(9)
C11B 0.049(14) 0.021(11) 0.022(8) 0.001(7) 0.011(9) -0.012(9)
N2B 0.019(3) 0.023(2) 0.019(2) 0.0001(19) 0.0057(18) -0.004(2)
C12B 0.025(10) 0.011(9) 0.029(8) -0.007(6) 0.006(7) -0.003(6)
C13B 0.030(10) 0.019(8) 0.031(8) -0.001(6) 0.012(7) 0.015(7)

loop_
_atom_type_symbol
_atom_type_description
_atom_type_scat_dispersion_real
_atom_type_scat_dispersion_imag
_atom_type_scat_source
C C 0.0033 0.0016 'International Tables Vol C Tables 4.2.6.8 and 6.1.1.4'
H H 0.0000 0.0000 'International Tables Vol C Tables 4.2.6.8 and 6.1.1.4'
N N 0.0061 0.0033 'International Tables Vol C Tables 4.2.6.8 and 6.1.1.4'
O O 0.0106 0.0060 'International Tables Vol C Tables 4.2.6.8 and 6.1.1.4'
P P 0.1023 0.0942 'International Tables Vol C Tables 4.2.6.8 and 6.1.1.4'
Zn Zn 0.2839 1.4301 'International Tables Vol C Tables 4.2.6.8 and 6.1.1.4'

loop_
_geom_angle_atom_site_label_1
_geom_angle_atom_site_label_2
_geom_angle_atom_site_label_3
_geom_angle
_geom_angle_site_symmetry_1
_geom_angle_site_symmetry_3
O1 Zn1 O3 107.29(15) . 1_565
O1 Zn1 O4 112.15(15) . .
O3 Zn1 O4 116.16(15) 1_565 .
O1 Zn1 N1 106.25(16) . .
O3 Zn1 N1 109.22(15) 1_565 .
O4 Zn1 N1 105.31(16) . .
O5 Zn2 O6 107.46(16) . 1_545
O5 Zn2 O2 115.70(15) . .
O6 Zn2 O2 111.82(16) 1_545 .
O5 Zn2 N2A 117(3) . 6_565
O6 Zn2 N2A 105(2) 1_545 6_565
O2 Zn2 N2A 99.5(3) . 6_565
O5 Zn2 N2B 116(3) . 6_565
O6 Zn2 N2B 105(3) 1_545 6_565
O2 Zn2 N2B 100(3) . 6_565
N2A Zn2 N2B 1(5) 6_565 6_565
O1 P1 O3 113.30(19) . .
O1 P1 O2 113.6(2) . .
O3 P1 O2 111.6(2) . .
O6 P2 O5 111.8(2) . .
O6 P2 O4 113.0(2) . .
O5 P2 O4 113.8(2) . .
P1 O1 Zn1 133.2(2) . .
P1 O2 Zn2 133.3(2) . .
P1 O3 Zn1 120.45(19) . 1_545
P2 O4 Zn1 134.4(2) . .
P2 O5 Zn2 133.1(2) . .
P2 O6 Zn2 121.6(2) . 1_565
C5 N1 C1 117.0(4) . .
C5 N1 Zn1 120.0(3) . .
C1 N1 Zn1 121.2(3) . .
N1 C1 C2 123.1(5) . .
C1 C2 C3 119.7(5) . .
C4 C3 C2 117.1(5) . .
C4 C3 C6 122.4(5) . .
C2 C3 C6 120.5(5) . .
C5 C4 C3 119.8(5) . .
N1 C5 C4 123.3(5) . .
C7A C6 C3 115.8(6) . .
C3 C6 C7B 112.3(8) . .
C6 C7A C8A 109.6(10) . .
C7A C8A C9A 108.6(10) . .
C10A C9A C13A 120.0 . .
C10A C9A C8A 121.7(9) . .
C13A C9A C8A 116.7(9) . .
C11A C10A C9A 120.0 . .
C10A C11A N2A 120.0 . .
C12A N2A C11A 120.0 . .
C12A N2A Zn2 118.6(6) . 6_566
C11A N2A Zn2 121.2(6) . 6_566
C13A C12A N2A 120.0 . .
C12A C13A C9A 120.0 . .
C8B C7B C6 113.1(18) . .
C7B C8B C9B 104.8(17) . .
C10B C9B C13B 120.0 . .
C10B C9B C8B 109.6(13) . .
C13B C9B C8B 126.2(13) . .
C9B C10B C11B 120.0 . .
N2B C11B C10B 120.0 . .
C12B N2B C11B 120.0 . .
C12B N2B Zn2 123.6(8) . 6_566
C11B N2B Zn2 116.3(8) . 6_566
N2B C12B C13B 120.0 . .
C12B C13B C9B 120.0 . .

loop_
_geom_bond_atom_site_label_1
_geom_bond_atom_site_label_2
_geom_bond_distance
_geom_bond_site_symmetry_2
Zn1 O1 1.938(4) .
Zn1 O3 1.938(3) 1_565
Zn1 O4 1.939(4) .
Zn1 N1 2.025(4) .
Zn2 O5 1.903(4) .
Zn2 O6 1.938(3) 1_545
Zn2 O2 1.946(4) .
Zn2 N2A 2.021(8) 6_565
Zn2 N2B 2.04(2) 6_565
P1 O1 1.515(4) .
P1 O3 1.525(3) .
P1 O2 1.527(4) .
P2 O6 1.520(4) .
P2 O5 1.520(4) .
P2 O4 1.524(3) .
N1 C5 1.334(7) .
N1 C1 1.351(7) .
C1 C2 1.374(8) .
C2 C3 1.392(8) .
C3 C4 1.385(7) .
C3 C6 1.512(7) .
C4 C5 1.380(7) .
C6 C7A 1.509(11) .
C6 C7B 1.63(2) .
C7A C8A 1.544(18) .
C8A C9A 1.603(15) .
C9A C10A 1.3900 .
C9A C13A 1.3900 .
C10A C11A 1.3900 .
C11A N2A 1.3900 .
N2A C12A 1.3900 .
C12A C13A 1.3900 .
C7B C8B 1.43(3) .
C8B C9B 1.58(2) .
C9B C10B 1.3900 .
C9B C13B 1.3900 .
C10B C11B 1.3900 .
C11B N2B 1.3900 .
N2B C12B 1.3900 .
C12B C13B 1.3900 .

loop_
_geom_hbond_atom_site_label_D
_geom_hbond_atom_site_label_H
_geom_hbond_atom_site_label_A
_geom_hbond_distance_DH
_geom_hbond_distance_HA
_geom_hbond_distance_DA
_geom_hbond_angle_DHA
_geom_hbond_site_symmetry_A
O7 H7E O9 0.84(2) 1.99(2) 2.815(6) 169(6) 6_576
O7 H7F O9 0.84(2) 2.05(2) 2.890(6) 176(8) 4_546
O8 H8E O4 0.85(2) 2.04(7) 2.837(5) 156(5) 2_646
O9 H9A O2 0.83(2) 1.99(4) 2.779(6) 158(8) 1_565
O9 H9B O7 0.83(2) 2.02(4) 2.799(7) 155(8) 4_546

loop_
_geom_torsion_atom_site_label_1
_geom_torsion_atom_site_label_2
_geom_torsion_atom_site_label_3
_geom_torsion_atom_site_label_4
_geom_torsion
_geom_torsion_site_symmetry_1
_geom_torsion_site_symmetry_4
O3 P1 O1 Zn1 28.5(4) . .
O2 P1 O1 Zn1 -100.2(3) . .
O3 Zn1 O1 P1 -159.1(3) 1_565 .
O4 Zn1 O1 P1 72.2(3) . .
N1 Zn1 O1 P1 -42.4(4) . .
O1 P1 O2 Zn2 56.0(4) . .
O3 P1 O2 Zn2 -73.6(3) . .
O5 Zn2 O2 P1 -5.2(4) . .
O6 Zn2 O2 P1 118.3(3) 1_545 .
N2A Zn2 O2 P1 -131(3) 6_565 .
N2B Zn2 O2 P1 -131(3) 6_565 .
O1 P1 O3 Zn1 -145.6(2) . 1_545
O2 P1 O3 Zn1 -15.9(3) . 1_545
O6 P2 O4 Zn1 65.5(4) . .
O5 P2 O4 Zn1 -63.3(4) . .
O1 Zn1 O4 P2 12.5(4) . .
O3 Zn1 O4 P2 -111.4(3) 1_565 .
N1 Zn1 O4 P2 127.6(3) . .
O6 P2 O5 Zn2 -33.5(4) . .
O4 P2 O5 Zn2 95.9(3) . .
O6 Zn2 O5 P2 165.5(3) 1_545 .
O2 Zn2 O5 P2 -68.7(4) . .
N2A Zn2 O5 P2 48(3) 6_565 .
N2B Zn2 O5 P2 49(4) 6_565 .
O5 P2 O6 Zn2 150.0(2) . 1_565
O4 P2 O6 Zn2 20.1(3) . 1_565
O1 Zn1 N1 C5 89.9(4) . .
O3 Zn1 N1 C5 -154.6(4) 1_565 .
O4 Zn1 N1 C5 -29.2(4) . .
O1 Zn1 N1 C1 -74.3(4) . .
O3 Zn1 N1 C1 41.1(4) 1_565 .
O4 Zn1 N1 C1 166.6(4) . .
C5 N1 C1 C2 -0.9(8) . .
Zn1 N1 C1 C2 163.8(4) . .
N1 C1 C2 C3 0.3(8) . .
C1 C2 C3 C4 1.1(8) . .
C1 C2 C3 C6 -177.0(5) . .
C2 C3 C4 C5 -1.9(7) . .
C6 C3 C4 C5 176.2(5) . .
C1 N1 C5 C4 0.0(7) . .
Zn1 N1 C5 C4 -164.9(4) . .
C3 C4 C5 N1 1.4(8) . .
C4 C3 C6 C7A 111.1(8) . .
C2 C3 C6 C7A -70.9(9) . .
C4 C3 C6 C7B 70.0(12) . .
C2 C3 C6 C7B -112.0(11) . .
C3 C6 C7A C8A -69.4(12) . .
C7B C6 C7A C8A 24.2(11) . .
C6 C7A C8A C9A -176.6(9) . .
C7A C8A C9A C10A -136.5(11) . .
C7A C8A C9A C13A 58.0(17) . .
C13A C9A C10A C11A 0.0 . .
C8A C9A C10A C11A -165.0(12) . .
C9A C10A C11A N2A 0.0 . .
C10A C11A N2A C12A 0.0 . .
C10A C11A N2A Zn2 -174.9(6) . 6_566
C11A N2A C12A C13A 0.0 . .
Zn2 N2A C12A C13A 175.1(6) 6_566 .
N2A C12A C13A C9A 0.0 . .
C10A C9A C13A C12A 0.0 . .
C8A C9A C13A C12A 165.8(11) . .
C7A C6 C7B C8B -44.2(17) . .
C3 C6 C7B C8B 60(2) . .
C6 C7B C8B C9B 165.0(13) . .
C7B C8B C9B C10B -89(2) . .
C7B C8B C9B C13B 113.8(19) . .
C13B C9B C10B C11B 0.0 . .
C8B C9B C10B C11B -158.4(12) . .
C9B C10B C11B N2B 0.0 . .
C10B C11B N2B C12B 0.0 . .
C10B C11B N2B Zn2 176.7(8) . 6_566
C11B N2B C12B C13B 0.0 . .
Zn2 N2B C12B C13B -176.4(8) 6_566 .
N2B C12B C13B C9B 0.0 . .
C10B C9B C13B C12B 0.0 . .
C8B C9B C13B C12B 154.6(15) . .
